data_1008847
loop_
_publ_author_name
'Speziali, N L'
'Berger, H'
'Leicht, G'
'Sanjines, R'
'Chapius, G'
'Levy, F'

_publ_section_title
;
Single crystal growth, structure and characterization of the octahedral
cluster compound Re6 Se8 Br2
;
_journal_coden_ASTM MRBUAC
_journal_name_full 'Materials Research Bulletin'
_journal_page_first 1597
_journal_page_last 1604
_journal_paper_doi 10.1016/0025-5408(88)90248-6
_journal_volume 23
_journal_year 1988
_chemical_formula_structural 'Re6 Se8 Br2'
_chemical_formula_sum 'Br2 Re6 Se8'
_chemical_name_systematic 'Hexarhenium octaselenide dibromide'
_space_group_IT_number 14
_symmetry_cell_setting monoclinic
_symmetry_Int_Tables_number 14
_symmetry_space_group_name_Hall '-P 2yn'
_symmetry_space_group_name_H-M 'P 1 21/n 1'
_cell_angle_alpha 90
_cell_angle_beta 100.33(3)
_cell_angle_gamma 90
_cell_formula_units_Z 2
_cell_length_a 6.572(3)
_cell_length_b 11.851(2)
_cell_length_c 10.253(3)
_cell_volume 785.6
_exptl_crystal_density_meas 8.07
_refine_ls_R_factor_all 0.0446
_cod_database_code 1008847

loop_
_symmetry_equiv_pos_as_xyz
x,y,z
1/2+x,1/2-y,1/2+z
-x,-y,-z
1/2-x,1/2+y,1/2-z

loop_
_atom_site_aniso_label
_atom_site_aniso_U_11
_atom_site_aniso_U_12
_atom_site_aniso_U_13
_atom_site_aniso_U_22
_atom_site_aniso_U_23
_atom_site_aniso_U_33
Re1 0.0082(1) -0.0002(1) 0.0014(1) 0.0081(2) -0.0005(1) 0.0104(2)
Re2 0.0079(1) 0.0002(1) 0.0013(1) 0.0089(2) 0.0005(1) 0.0097(1)
Re3 0.0074(1) 0.0001(1) 0.0019(1) 0.0091(2) -0.0004(1) 0.0101(2)
Se1 0.0077(4) 0.0002(3) 0.0019(3) 0.0129(4) -0.0006(4) 0.0131(4)
Se2 0.0118(4) 0.0004(4) 0.0024(3) 0.0126(4) -0.0023(4) 0.0114(4)
Se3 0.0135(4) -0.0024(4) 0.0037(4) 0.0113(4) 0.0021(4) 0.0142(4)
Se4 0.0123(4) 0.0025(3) 0.0014(4) 0.0104(4) 0.0006(4) 0.0156(4)
Br1 0.0284(6) -0.0048(4) -0.0021(4) 0.0122(5) -0.0014(4) 0.0136(4)

loop_
_atom_site_label
_atom_site_type_symbol
_atom_site_symmetry_multiplicity
_atom_site_Wyckoff_symbol
_atom_site_fract_x
_atom_site_fract_y
_atom_site_fract_z
_atom_site_occupancy
_atom_site_attached_hydrogens
_atom_site_calc_flag
Re1 Re3+ 4 e 0.09059(6) 0.14284(3) 0.06174(4) 1. 0 d
Re2 Re3+ 4 e 0.12236(6) -0.06573(3) 0.15975(4) 1. 0 d
Re3 Re3+ 4 e -0.24266(6) 0.02015(3) 0.06338(4) 1. 0 d
Se1 Se2- 4 e 0.4331(2) 0.06028(9) 0.1689(1) 1. 0 d
Se2 Se2- 4 e -0.0299(2) 0.09172(9) 0.2748(1) 1. 0 d
Se3 Se2- 4 e 0.2028(2) 0.17553(9) -0.1580(1) 1. 0 d
Se4 Se2- 4 e -0.2627(2) 0.21700(9) -0.0280(1) 1. 0 d
Br1 Br1- 4 e 0.2078(2) 0.3524(1) 0.1116(1) 1. 0 d

loop_
_atom_type_symbol
_atom_type_oxidation_number
Re3+ 3.000
Se2- -2.000
Br1- -1.000
